data_4110675
loop_
_publ_author_name
'Albrecht Berkessel'
'Jens A. Adrio'
'Daniel H\"uttenhain'
'J\"org M. Neud\"orfl'

_publ_section_title
;
 Unveiling the "Booster Effect" of Fluorinated Alcohol Solvents:
 Aggregation-Induced Conformational Changes and Cooperatively Enhanced
 H-Bonding
;
_journal_name_full 'Journal of the American Chemical Society'
_journal_page_first 8421
_journal_page_last 8426
_journal_paper_doi 10.1021/ja0545463
_journal_volume 128
_journal_year 2006
_chemical_absolute_configuration unk
_chemical_formula_moiety 'C3 H2 F6 O'
_chemical_formula_sum 'C3 H2 F6 O'
_chemical_formula_weight 168.05
_chemical_name_systematic
; 
 ? 
;
_space_group_IT_number 4
_symmetry_cell_setting monoclinic
_symmetry_space_group_name_Hall 'P 2yb'
_symmetry_space_group_name_H-M 'P 1 21 1'
_atom_sites_solution_hydrogens geom
_atom_sites_solution_primary direct
_atom_sites_solution_secondary difmap
_audit_creation_method SHELXL-97
_cell_angle_alpha 90.000(5)
_cell_angle_beta 90.289(5)
_cell_angle_gamma 90.000(5)
_cell_formula_units_Z 16
_cell_length_a 6.686(5)
_cell_length_b 17.880(5)
_cell_length_c 18.293(5)
_cell_measurement_reflns_used 4793
_cell_measurement_temperature 293(2)
_cell_measurement_theta_max 27.00
_cell_measurement_theta_min 1.11
_cell_volume 2186.8(18)
_computing_cell_refinement 'Nonius DENZO'
_computing_data_collection 'Nonius COLLECT'
_computing_data_reduction 'Nonius DENZO'
_computing_molecular_graphics 'SCHAKAL99 (E. Keller 1999)'
_computing_publication_material 'PLATON (A. L. Spek 1980-2004)'
_computing_structure_refinement 'SHELXL-97 (Sheldrick, 1997)'
_computing_structure_solution 'SHELXS-97 (Sheldrick, 1997)'
_diffrn_ambient_temperature 293(2)
_diffrn_measured_fraction_theta_full 0.787
_diffrn_measured_fraction_theta_max 0.787
_diffrn_measurement_device_type 'Nonius KappaCCD'
_diffrn_measurement_method Phi/Omega-Scans
_diffrn_radiation_monochromator graphite
_diffrn_radiation_source 'fine-focus sealed tube'
_diffrn_radiation_type MoK\a
_diffrn_radiation_wavelength 0.71073
_diffrn_reflns_av_R_equivalents 0.0000
_diffrn_reflns_av_sigmaI/netI 0.1239
_diffrn_reflns_limit_h_max 6
_diffrn_reflns_limit_h_min -6
_diffrn_reflns_limit_k_max 22
_diffrn_reflns_limit_k_min -12
_diffrn_reflns_limit_l_max 22
_diffrn_reflns_limit_l_min -22
_diffrn_reflns_number 4793
_diffrn_reflns_theta_full 27.00
_diffrn_reflns_theta_max 27.00
_diffrn_reflns_theta_min 1.11
_exptl_absorpt_coefficient_mu 0.276
_exptl_absorpt_correction_type none
_exptl_crystal_colour colourless
_exptl_crystal_density_diffrn 2.042
_exptl_crystal_description prism
_exptl_crystal_F_000 1312
_exptl_crystal_size_max 0.3
_exptl_crystal_size_mid 0.2
_exptl_crystal_size_min 0.1
_refine_diff_density_max 0.283
_refine_diff_density_min -0.303
_refine_diff_density_rms 0.070
_refine_ls_abs_structure_details 'Flack H D (1983), Acta Cryst. A39, 876-881'
_refine_ls_abs_structure_Flack -0.3(14)
_refine_ls_extinction_method none
_refine_ls_goodness_of_fit_ref 0.836
_refine_ls_hydrogen_treatment mixed
_refine_ls_matrix_type full
_refine_ls_number_parameters 729
_refine_ls_number_reflns 4793
_refine_ls_number_restraints 1
_refine_ls_restrained_S_all 0.836
_refine_ls_R_factor_all 0.1228
_refine_ls_R_factor_gt 0.0469
_refine_ls_shift/su_max 0.009
_refine_ls_shift/su_mean 0.001
_refine_ls_structure_factor_coef Fsqd
_refine_ls_weighting_details 'calc w=1/[\s^2^(Fo^2^)+(0.0874P)^2^+0.4173P] where P=(Fo^2^+2Fc^2^)/3'
_refine_ls_weighting_scheme calc
_refine_ls_wR_factor_gt 0.1054
_refine_ls_wR_factor_ref 0.1418
_reflns_number_gt 2680
_reflns_number_total 4793
_reflns_threshold_expression >2sigma(I)
_cod_data_source_file ja0545463si20050720_082536.cif
_cod_data_source_block z_test
_cod_database_code 4110675

loop_
_symmetry_equiv_pos_as_xyz
'x, y, z'
'-x, y+1/2, -z'

loop_
_atom_site_label
_atom_site_type_symbol
_atom_site_fract_x
_atom_site_fract_y
_atom_site_fract_z
_atom_site_U_iso_or_equiv
_atom_site_adp_type
_atom_site_occupancy
_atom_site_symmetry_multiplicity
_atom_site_calc_flag
_atom_site_refinement_flags
O1 O 0.2799(8) 1.1112(4) 0.6497(3) 0.0255(16) Uani 1 1 d .
H1 H 0.3733 1.1331 0.6302 0.038 Uiso 1 1 calc R
F2 F 0.4145(8) 0.9975(4) 1.2381(3) 0.0472(17) Uani 1 1 d .
F3 F 0.0410(8) 0.7483(3) 0.5714(3) 0.0389(16) Uani 1 1 d .
F4 F 0.2270(8) 0.9710(3) 0.7831(3) 0.0409(16) Uani 1 1 d .
O5 O 0.0315(9) 1.2266(4) 0.6807(3) 0.0260(16) Uani 1 1 d .
H5 H 0.0792 1.1844 0.6804 0.039 Uiso 1 1 calc R
F6 F -0.0996(8) 0.8556(3) 0.5601(3) 0.0479(17) Uani 1 1 d .
O7 O 0.6326(9) 0.7616(4) 0.8404(3) 0.0291(17) Uani 1 1 d .
H7 H 0.5767 0.7646 0.8801 0.044 Uiso 1 1 calc R
O8 O -0.1338(9) 1.1284(4) 1.0612(3) 0.0293(17) Uani 1 1 d .
H8 H -0.1063 1.1174 1.1036 0.044 Uiso 1 1 calc R
F9 F 0.1916(8) 1.3687(3) 0.6580(3) 0.0462(17) Uani 1 1 d .
F10 F 0.0517(8) 0.9882(3) 0.6855(3) 0.0458(17) Uani 1 1 d .
O11 O 0.2131(8) 0.7652(4) 0.4302(3) 0.0268(16) Uani 1 1 d .
H11 H 0.1432 0.7625 0.3934 0.040 Uiso 1 1 calc R
O12 O 0.1048(8) 1.1482(4) 1.1796(3) 0.0261(16) Uani 1 1 d .
H12 H 0.1859 1.1813 1.1704 0.039 Uiso 1 1 calc R
F13 F 0.4246(8) 0.7979(3) 0.5503(3) 0.0366(15) Uani 1 1 d .
F14 F 0.4618(8) 0.8827(3) 0.4671(3) 0.0429(16) Uani 1 1 d .
F15 F 0.3315(8) 0.5050(3) 0.4410(3) 0.0384(15) Uani 1 1 d .
O16 O -0.3978(9) 1.2404(3) 1.0416(3) 0.0257(16) Uani 1 1 d .
H16 H -0.3183 1.2060 1.0475 0.038 Uiso 1 1 calc R
F17 F 0.2845(8) 0.9058(4) 0.5621(3) 0.0442(16) Uani 1 1 d .
F18 F -0.1627(8) 0.7679(4) 0.4835(3) 0.0477(17) Uani 1 1 d .
F19 F 0.8499(8) 0.8783(4) 0.7834(3) 0.0473(17) Uani 1 1 d .
F20 F -0.4587(8) 1.3731(3) 0.9006(3) 0.0458(16) Uani 1 1 d .
F21 F -0.1164(8) 1.3947(4) 0.9763(3) 0.0448(16) Uani 1 1 d .
F22 F 0.0929(8) 0.5846(4) 0.4496(3) 0.0502(18) Uani 1 1 d .
F23 F 0.0692(8) 1.0751(3) 0.7670(3) 0.0391(15) Uani 1 1 d .
F24 F 0.6002(9) 1.0280(4) 0.7836(3) 0.0489(18) Uani 1 1 d .
F25 F 0.6589(7) 1.1147(4) 0.7057(3) 0.0446(16) Uani 1 1 d .
F26 F 0.6816(7) 0.5409(3) 0.5211(3) 0.0382(15) Uani 1 1 d .
F27 F 0.2820(8) 0.8241(4) 0.7056(3) 0.0408(16) Uani 1 1 d .
F28 F -0.3098(10) 1.3905(4) 1.0695(3) 0.0574(18) Uani 1 1 d .
O29 O 0.4640(8) 0.6511(4) 0.4591(3) 0.0300(17) Uani 1 1 d .
H29 H 0.3897 0.6857 0.4476 0.045 Uiso 1 1 calc R
F30 F 0.4391(9) 0.7191(4) 0.7085(3) 0.0482(17) Uani 1 1 d .
F31 F 0.4465(7) 1.1336(3) 0.7909(3) 0.0387(15) Uani 1 1 d .
F32 F 0.8117(8) 0.7844(3) 0.7111(3) 0.0433(17) Uani 1 1 d .
F33 F 0.1981(9) 1.0548(4) 0.9276(3) 0.0506(18) Uani 1 1 d .
F34 F -0.1663(8) 1.3466(4) 0.7303(3) 0.0499(17) Uani 1 1 d .
F35 F -0.1773(8) 0.9964(4) 0.9203(3) 0.0511(18) Uani 1 1 d .
C36 C 0.3546(13) 1.0536(5) 0.6942(5) 0.021(2) Uani 1 1 d .
H36 H 0.4132 1.0151 0.6627 0.025 Uiso 1 1 calc R
F37 F -0.0877(9) 1.1124(4) 1.3070(4) 0.060(2) Uani 1 1 d .
F38 F 0.0461(9) 1.1618(4) 0.9251(3) 0.0505(18) Uani 1 1 d .
F39 F 0.2437(8) 0.7501(4) 0.7971(3) 0.0516(19) Uani 1 1 d .
F40 F 0.6577(8) 0.6360(4) 0.5914(3) 0.0491(17) Uani 1 1 d .
F41 F 0.4117(8) 1.2836(4) 0.6717(3) 0.0501(18) Uani 1 1 d .
F42 F 0.4913(9) 0.5368(4) 0.6169(3) 0.0552(19) Uani 1 1 d .
F43 F 0.6493(8) 0.8871(3) 0.6914(3) 0.0412(16) Uani 1 1 d .
F44 F -0.0569(9) 1.3188(4) 1.0634(4) 0.063(2) Uani 1 1 d .
F45 F -0.5846(9) 1.2626(4) 0.9059(3) 0.0514(18) Uani 1 1 d .
F46 F 0.1565(8) 0.5109(4) 0.5407(3) 0.0516(18) Uani 1 1 d .
F47 F -0.1748(9) 1.2556(4) 0.8065(3) 0.0555(18) Uani 1 1 d .
F48 F 0.3592(9) 1.3626(4) 0.7585(3) 0.0561(19) Uani 1 1 d .
F49 F -0.3293(8) 1.1014(4) 0.9341(3) 0.0468(18) Uani 1 1 d .
F50 F 0.2478(8) 1.1353(4) 1.0130(3) 0.0480(18) Uani 1 1 d .
C51 C 0.1494(13) 0.8250(6) 0.4731(5) 0.026(3) Uani 1 1 d .
H51 H 0.1001 0.8650 0.4411 0.031 Uiso 1 1 calc R
F52 F -0.1107(9) 1.0288(4) 1.2232(4) 0.061(2) Uani 1 1 d .
C53 C -0.0575(13) 1.0742(6) 1.0144(5) 0.028(3) Uani 1 1 d .
H53 H -0.0046 1.0325 1.0433 0.034 Uiso 1 1 calc R
C54 C 0.3312(15) 0.8518(6) 0.5128(6) 0.034(3) Uani 1 1 d .
C55 C 0.1725(15) 1.0202(6) 0.7326(6) 0.032(3) Uani 1 1 d .
C56 C -0.2022(16) 1.3484(6) 1.0235(6) 0.036(3) Uani 1 1 d .
F57 F 0.4722(8) 1.0828(4) 1.1589(3) 0.0527(18) Uani 1 1 d .
F58 F 0.0074(9) 1.3515(4) 0.8295(3) 0.065(2) Uani 1 1 d .
C59 C 0.5156(15) 1.0830(6) 0.7444(6) 0.033(3) Uani 1 1 d .
F60 F 0.0775(8) 1.0101(4) 1.3158(3) 0.0501(17) Uani 1 1 d .
F61 F 0.2298(9) 1.0055(4) 1.1411(3) 0.0495(18) Uani 1 1 d .
C62 C 0.2394(14) 0.5519(6) 0.4882(6) 0.027(3) Uani 1 1 d .
C63 C 0.3781(15) 0.7763(6) 0.7504(6) 0.035(3) Uani 1 1 d .
F64 F -0.3686(9) 1.0130(4) 1.0122(3) 0.0539(18) Uani 1 1 d .
F65 F -0.6473(8) 1.3424(4) 0.9900(4) 0.0561(19) Uani 1 1 d .
C66 C -0.0534(16) 1.3079(6) 0.7769(6) 0.034(3) Uani 1 1 d .
C67 C 0.5471(13) 0.8128(5) 0.7919(5) 0.024(2) Uani 1 1 d .
H67 H 0.4939 0.8551 0.8197 0.029 Uiso 1 1 calc R
C68 C -0.0193(16) 0.7993(6) 0.5224(6) 0.029(3) Uani 1 1 d .
C69 C 0.1883(13) 1.0983(5) 1.2309(5) 0.020(2) Uani 1 1 d .
H69 H 0.2661 1.1268 1.2668 0.023 Uiso 1 1 calc R
C70 C -0.3252(13) 1.2892(5) 0.9878(5) 0.027(3) Uani 1 1 d .
H70 H -0.2406 1.2609 0.9540 0.032 Uiso 1 1 calc R
C71 C 0.0148(15) 1.0616(6) 1.2691(6) 0.035(3) Uani 1 1 d .
C72 C 0.1093(15) 1.1074(7) 0.9688(6) 0.042(3) Uani 1 1 d .
C73 C 0.5482(16) 0.5791(7) 0.5624(6) 0.039(3) Uani 1 1 d .
C74 C -0.2358(15) 1.0476(7) 0.9705(6) 0.038(3) Uani 1 1 d .
C75 C 0.7154(16) 0.8406(6) 0.7433(6) 0.033(3) Uani 1 1 d .
C76 C 0.1185(14) 1.2685(6) 0.7384(5) 0.032(3) Uani 1 1 d .
H76 H 0.1847 1.2344 0.7727 0.039 Uiso 1 1 calc R
C77 C 0.3791(14) 0.6108(6) 0.5174(5) 0.028(3) Uani 1 1 d .
H77 H 0.3026 0.6456 0.5479 0.034 Uiso 1 1 calc R
C78 C 0.3257(15) 1.0443(7) 1.1925(6) 0.035(3) Uani 1 1 d .
C79 C -0.5058(16) 1.3181(7) 0.9466(6) 0.038(3) Uani 1 1 d .
C80 C 0.2708(16) 1.3230(6) 0.7084(6) 0.036(3) Uani 1 1 d .

loop_
_atom_site_aniso_label
_atom_site_aniso_U_11
_atom_site_aniso_U_22
_atom_site_aniso_U_33
_atom_site_aniso_U_23
_atom_site_aniso_U_13
_atom_site_aniso_U_12
O1 0.031(3) 0.020(4) 0.026(4) 0.003(3) 0.000(3) -0.003(3)
F2 0.054(4) 0.042(4) 0.045(4) 0.001(4) -0.003(3) 0.026(3)
F3 0.043(3) 0.035(4) 0.039(4) 0.009(3) 0.011(3) 0.000(3)
F4 0.057(4) 0.036(4) 0.030(4) 0.018(3) 0.004(3) 0.002(3)
O5 0.027(4) 0.018(4) 0.033(4) 0.000(4) 0.000(3) 0.007(3)
F6 0.044(4) 0.042(4) 0.058(4) -0.008(4) 0.024(3) 0.012(3)
O7 0.036(4) 0.024(4) 0.027(4) 0.007(4) 0.008(3) 0.006(3)
O8 0.042(4) 0.025(4) 0.021(4) -0.004(3) -0.006(3) 0.008(3)
F9 0.051(4) 0.033(4) 0.055(4) 0.011(3) 0.004(3) -0.005(3)
F10 0.050(4) 0.044(4) 0.044(4) 0.001(3) -0.005(3) -0.020(3)
O11 0.027(4) 0.031(4) 0.022(4) -0.004(4) -0.007(3) 0.006(3)
O12 0.026(4) 0.019(4) 0.033(4) 0.001(3) 0.000(3) 0.000(3)
F13 0.035(3) 0.036(4) 0.039(4) 0.000(3) -0.010(3) 0.007(3)
F14 0.046(4) 0.041(4) 0.042(4) -0.006(3) 0.013(3) -0.015(3)
F15 0.042(3) 0.034(4) 0.039(4) -0.010(3) -0.001(3) -0.003(3)
O16 0.033(4) 0.013(4) 0.031(4) 0.007(3) 0.003(3) 0.002(3)
F17 0.054(4) 0.038(4) 0.041(4) -0.016(3) 0.010(3) -0.002(3)
F18 0.032(4) 0.059(5) 0.051(4) -0.005(4) 0.003(3) -0.005(3)
F19 0.039(3) 0.050(5) 0.053(4) 0.015(4) 0.003(3) -0.013(3)
F20 0.060(4) 0.033(4) 0.044(4) 0.016(3) -0.002(3) -0.010(3)
F21 0.061(4) 0.039(4) 0.035(4) 0.002(3) 0.006(3) -0.024(3)
F22 0.032(4) 0.057(5) 0.061(5) 0.001(4) -0.015(3) 0.001(3)
F23 0.042(4) 0.037(4) 0.039(4) 0.005(3) 0.012(3) 0.013(3)
F24 0.049(4) 0.045(5) 0.053(5) -0.007(4) -0.024(3) 0.013(3)
F25 0.027(3) 0.054(5) 0.052(4) -0.002(3) -0.001(3) -0.016(3)
F26 0.035(3) 0.034(4) 0.046(4) -0.002(3) 0.000(3) 0.009(3)
F27 0.044(4) 0.046(4) 0.033(4) -0.003(3) -0.008(3) 0.013(3)
F28 0.089(5) 0.034(4) 0.049(4) -0.008(4) 0.010(3) -0.020(4)
O29 0.033(4) 0.027(5) 0.030(5) 0.007(4) 0.008(3) 0.008(3)
F30 0.052(4) 0.038(4) 0.055(5) -0.021(4) -0.008(3) 0.000(3)
F31 0.039(3) 0.038(4) 0.040(4) -0.012(3) -0.006(3) 0.010(3)
F32 0.040(4) 0.039(4) 0.051(4) 0.012(3) 0.021(3) 0.015(3)
F33 0.058(4) 0.051(5) 0.043(4) -0.007(4) 0.013(3) 0.021(3)
F34 0.040(4) 0.051(5) 0.059(5) 0.006(4) 0.006(3) 0.018(3)
F35 0.067(4) 0.038(4) 0.048(4) -0.017(4) -0.019(3) 0.008(3)
C36 0.036(6) 0.014(6) 0.013(6) -0.002(5) -0.007(4) 0.008(4)
F37 0.059(4) 0.044(5) 0.077(5) 0.015(4) 0.035(4) 0.014(3)
F38 0.063(4) 0.040(4) 0.049(4) 0.023(4) 0.006(3) 0.002(3)
F39 0.032(4) 0.071(5) 0.052(4) 0.003(4) 0.008(3) -0.021(3)
F40 0.057(4) 0.048(5) 0.042(4) -0.011(3) -0.015(3) -0.005(3)
F41 0.035(4) 0.045(5) 0.070(5) 0.004(4) 0.015(3) 0.002(3)
F42 0.055(4) 0.068(5) 0.043(4) 0.024(4) 0.002(3) 0.007(3)
F43 0.048(4) 0.035(4) 0.041(4) 0.015(3) 0.012(3) 0.005(3)
F44 0.046(4) 0.082(6) 0.060(5) 0.019(4) -0.017(3) -0.026(4)
F45 0.055(4) 0.045(4) 0.054(5) 0.009(4) -0.019(3) -0.016(3)
F46 0.054(4) 0.058(5) 0.043(4) 0.011(4) 0.015(3) -0.017(3)
F47 0.063(4) 0.057(5) 0.046(4) 0.013(4) 0.024(3) 0.005(4)
F48 0.060(4) 0.055(5) 0.054(5) -0.014(4) -0.007(3) -0.030(3)
F49 0.042(4) 0.046(4) 0.053(4) -0.004(4) -0.020(3) 0.011(3)
F50 0.033(3) 0.057(5) 0.055(4) -0.007(4) -0.001(3) -0.012(3)
C51 0.023(6) 0.026(6) 0.029(7) -0.007(5) 0.009(5) 0.003(4)
F52 0.042(4) 0.059(5) 0.082(6) 0.013(4) -0.012(3) -0.017(3)
C53 0.034(6) 0.022(6) 0.029(7) -0.004(5) 0.000(5) 0.004(5)
C54 0.040(6) 0.020(6) 0.042(8) -0.010(6) 0.013(6) -0.003(5)
C55 0.033(6) 0.027(7) 0.036(8) 0.000(6) -0.003(5) -0.004(5)
C56 0.046(7) 0.031(7) 0.030(8) 0.004(6) 0.012(6) -0.003(6)
F57 0.042(4) 0.056(5) 0.061(5) 0.005(4) 0.016(3) 0.014(3)
F58 0.070(5) 0.077(6) 0.049(5) -0.048(4) 0.002(3) -0.003(4)
C59 0.036(7) 0.030(7) 0.032(7) 0.001(6) -0.001(5) 0.008(5)
F60 0.052(4) 0.036(4) 0.063(5) 0.018(4) 0.013(3) 0.002(3)
F61 0.069(4) 0.041(4) 0.038(4) -0.025(4) -0.018(3) 0.021(3)
C62 0.023(6) 0.026(7) 0.031(7) 0.004(6) 0.004(5) 0.002(5)
C63 0.041(7) 0.028(7) 0.035(8) 0.004(6) -0.003(6) 0.002(5)
F64 0.047(4) 0.056(5) 0.058(4) 0.000(4) -0.004(3) -0.023(3)
F65 0.039(4) 0.050(5) 0.079(5) 0.014(4) 0.016(3) 0.020(3)
C66 0.038(7) 0.032(7) 0.032(8) 0.000(6) 0.011(6) 0.005(5)
C67 0.024(6) 0.012(5) 0.035(7) -0.011(5) 0.004(5) -0.001(4)
C68 0.047(7) 0.018(6) 0.022(7) 0.010(5) -0.003(5) 0.011(5)
C69 0.026(5) 0.017(6) 0.016(6) -0.004(5) -0.006(4) 0.003(4)
C70 0.038(6) 0.018(6) 0.024(7) 0.004(5) 0.013(5) -0.006(4)
C71 0.045(7) 0.016(6) 0.045(8) -0.004(6) -0.001(6) 0.007(5)
C72 0.033(7) 0.044(8) 0.048(8) 0.004(7) 0.006(6) 0.005(6)
C73 0.038(7) 0.034(7) 0.045(9) -0.017(7) -0.006(6) 0.012(5)
C74 0.043(7) 0.035(8) 0.035(8) -0.017(6) 0.001(6) 0.003(6)
C75 0.052(7) 0.015(6) 0.033(7) 0.009(6) -0.002(6) 0.007(5)
C76 0.044(7) 0.024(6) 0.029(7) 0.001(6) -0.008(5) 0.003(5)
C77 0.041(6) 0.028(6) 0.017(6) 0.003(5) 0.010(5) 0.011(5)
C78 0.028(7) 0.045(8) 0.031(8) 0.000(6) -0.003(5) 0.009(5)
C79 0.043(8) 0.047(8) 0.024(8) 0.008(7) -0.002(6) -0.011(6)
C80 0.043(7) 0.015(6) 0.049(9) 0.003(6) 0.007(6) -0.001(5)

loop_
_atom_type_symbol
_atom_type_description
_atom_type_scat_dispersion_real
_atom_type_scat_dispersion_imag
_atom_type_scat_source
C C 0.0033 0.0016 'International Tables Vol C Tables 4.2.6.8 and 6.1.1.4'
H H 0.0000 0.0000 'International Tables Vol C Tables 4.2.6.8 and 6.1.1.4'
O O 0.0106 0.0060 'International Tables Vol C Tables 4.2.6.8 and 6.1.1.4'
F F 0.0171 0.0103 'International Tables Vol C Tables 4.2.6.8 and 6.1.1.4'

loop_
_geom_angle_atom_site_label_1
_geom_angle_atom_site_label_2
_geom_angle_atom_site_label_3
_geom_angle
C36 O1 H1 109.5
C76 O5 H5 109.5
C67 O7 H7 109.5
C53 O8 H8 109.5
C51 O11 H11 109.5
C69 O12 H12 109.5
C70 O16 H16 109.5
C77 O29 H29 109.5
O1 C36 C59 110.4(8)
O1 C36 C55 105.7(7)
C59 C36 C55 115.1(8)
O1 C36 H36 108.5
C59 C36 H36 108.5
C55 C36 H36 108.5
O11 C51 C54 105.7(7)
O11 C51 C68 109.4(8)
C54 C51 C68 114.5(9)
O11 C51 H51 109.1
C54 C51 H51 109.1
C68 C51 H51 109.1
O8 C53 C74 104.8(7)
O8 C53 C72 109.8(9)
C74 C53 C72 114.3(9)
O8 C53 H53 109.3
C74 C53 H53 109.3
C72 C53 H53 109.3
F14 C54 F13 108.3(8)
F14 C54 F17 106.0(8)
F13 C54 F17 106.3(9)
F14 C54 C51 111.3(9)
F13 C54 C51 113.3(9)
F17 C54 C51 111.3(8)
F10 C55 F4 109.6(9)
F10 C55 F23 107.9(8)
F4 C55 F23 107.2(8)
F10 C55 C36 111.0(9)
F4 C55 C36 111.2(8)
F23 C55 C36 109.8(8)
F44 C56 F21 106.9(8)
F44 C56 F28 105.9(9)
F21 C56 F28 107.0(9)
F44 C56 C70 111.1(9)
F21 C56 C70 113.4(9)
F28 C56 C70 112.2(9)
F25 C59 F31 107.9(9)
F25 C59 F24 107.2(8)
F31 C59 F24 107.7(8)
F25 C59 C36 109.9(8)
F31 C59 C36 112.3(8)
F24 C59 C36 111.6(9)
F46 C62 F22 108.4(8)
F46 C62 F15 108.2(8)
F22 C62 F15 105.5(8)
F46 C62 C77 112.9(8)
F22 C62 C77 109.4(8)
F15 C62 C77 112.1(8)
F39 C63 F30 107.9(9)
F39 C63 F27 107.0(8)
F30 C63 F27 106.4(8)
F39 C63 C67 109.7(9)
F30 C63 C67 112.9(8)
F27 C63 C67 112.7(9)
F58 C66 F34 109.7(9)
F58 C66 F47 107.7(9)
F34 C66 F47 106.0(9)
F58 C66 C76 112.6(9)
F34 C66 C76 111.7(9)
F47 C66 C76 108.7(9)
O7 C67 C63 109.9(8)
O7 C67 C75 106.5(7)
C63 C67 C75 113.8(9)
O7 C67 H67 108.9
C63 C67 H67 108.9
C75 C67 H67 108.9
F18 C68 F6 107.9(9)
F18 C68 F3 106.7(8)
F6 C68 F3 106.8(8)
F18 C68 C51 110.5(8)
F6 C68 C51 112.4(8)
F3 C68 C51 112.4(8)
O12 C69 C78 109.6(8)
O12 C69 C71 106.3(7)
C78 C69 C71 114.2(9)
O12 C69 H69 108.9
C78 C69 H69 108.9
C71 C69 H69 108.9
O16 C70 C56 109.0(8)
O16 C70 C79 106.5(7)
C56 C70 C79 114.5(9)
O16 C70 H70 108.9
C56 C70 H70 108.9
C79 C70 H70 108.9
F52 C71 F60 107.4(9)
F52 C71 F37 107.8(9)
F60 C71 F37 107.5(9)
F52 C71 C69 112.7(9)
F60 C71 C69 111.1(8)
F37 C71 C69 110.1(8)
F50 C72 F38 108.1(10)
F50 C72 F33 107.3(8)
F38 C72 F33 108.4(9)
F50 C72 C53 109.0(9)
F38 C72 C53 112.6(9)
F33 C72 C53 111.3(10)
F42 C73 F26 109.2(9)
F42 C73 F40 107.0(9)
F26 C73 F40 103.9(9)
F42 C73 C77 114.4(9)
F26 C73 C77 112.3(9)
F40 C73 C77 109.4(9)
F49 C74 F64 108.2(9)
F49 C74 F35 106.7(9)
F64 C74 F35 105.7(9)
F49 C74 C53 114.1(9)
F64 C74 C53 111.7(9)
F35 C74 C53 110.0(8)
F32 C75 F43 108.3(8)
F32 C75 F19 107.2(9)
F43 C75 F19 107.2(8)
F32 C75 C67 111.9(8)
F43 C75 C67 112.1(8)
F19 C75 C67 110.0(9)
O5 C76 C80 110.2(8)
O5 C76 C66 106.3(8)
C80 C76 C66 112.3(9)
O5 C76 H76 109.3
C80 C76 H76 109.3
C66 C76 H76 109.3
O29 C77 C62 109.9(8)
O29 C77 C73 107.6(8)
C62 C77 C73 113.1(9)
O29 C77 H77 108.7
C62 C77 H77 108.7
C73 C77 H77 108.7
F2 C78 F61 109.3(10)
F2 C78 F57 106.6(8)
F61 C78 F57 107.0(9)
F2 C78 C69 112.6(9)
F61 C78 C69 111.7(8)
F57 C78 C69 109.3(9)
F65 C79 F20 108.1(10)
F65 C79 F45 107.3(9)
F20 C79 F45 106.7(9)
F65 C79 C70 112.9(9)
F20 C79 C70 112.1(8)
F45 C79 C70 109.5(9)
F48 C80 F9 109.3(9)
F48 C80 F41 108.5(9)
F9 C80 F41 104.4(9)
F48 C80 C76 113.6(9)
F9 C80 C76 112.2(9)
F41 C80 C76 108.3(9)

loop_
_geom_bond_atom_site_label_1
_geom_bond_atom_site_label_2
_geom_bond_distance
O1 C36 1.404(10)
O1 H1 0.8200
F2 C78 1.320(12)
F3 C68 1.339(10)
F4 C55 1.325(11)
O5 C76 1.417(11)
O5 H5 0.8200
F6 C68 1.335(11)
O7 C67 1.397(11)
O7 H7 0.8200
O8 C53 1.392(11)
O8 H8 0.8200
F9 C80 1.340(12)
F10 C55 1.309(11)
O11 C51 1.395(11)
O11 H11 0.8200
O12 C69 1.408(10)
O12 H12 0.8200
F13 C54 1.336(12)
F14 C54 1.331(11)
F15 C62 1.354(11)
O16 C70 1.404(10)
O16 H16 0.8200
F17 C54 1.358(11)
F18 C68 1.317(12)
F19 C75 1.339(12)
F20 C79 1.334(12)
F21 C56 1.329(11)
F22 C62 1.340(11)
F23 C55 1.357(12)
F24 C59 1.341(11)
F25 C59 1.321(11)
F26 C73 1.356(11)
F27 C63 1.345(11)
F28 C56 1.341(12)
O29 C77 1.409(11)
O29 H29 0.8200
F30 C63 1.342(12)
F31 C59 1.327(11)
F32 C75 1.333(11)
F33 C72 1.344(12)
F34 C66 1.329(12)
F35 C74 1.356(11)
C36 C59 1.507(13)
C36 C55 1.530(13)
C36 H36 0.9800
F37 C71 1.333(11)
F38 C72 1.327(12)
F39 C63 1.328(11)
F40 C73 1.360(12)
F41 C80 1.357(11)
F42 C73 1.309(13)
F43 C75 1.335(11)
F44 C56 1.323(12)
F45 C79 1.345(13)
F46 C62 1.332(10)
F47 C66 1.353(12)
F48 C80 1.297(12)
F49 C74 1.325(12)
F50 C72 1.324(12)
C51 C54 1.491(14)
C51 C68 1.519(13)
C51 H51 0.9800
F52 C71 1.321(12)
C53 C74 1.510(14)
C53 C72 1.517(14)
C53 H53 0.9800
C56 C70 1.489(14)
F57 C78 1.348(12)
F58 C66 1.301(12)
F60 C71 1.323(11)
F61 C78 1.331(12)
C62 C77 1.505(14)
C63 C67 1.507(14)
F64 C74 1.326(12)
F65 C79 1.313(12)
C66 C76 1.524(13)
C67 C75 1.520(13)
C67 H67 0.9800
C69 C78 1.508(13)
C69 C71 1.507(13)
C69 H69 0.9800
C70 C79 1.510(14)
C70 H70 0.9800
C73 C77 1.506(14)
C76 C80 1.514(14)
C76 H76 0.9800
C77 H77 0.9800
